data_7710239
loop_
_publ_author_name
'Al-Jibori, Subhi A.'
'Irzoqi, Ahmed A.'
'Al-Janabi, Ahmed S. M.'
'Al-Nassiry, Amenah I. A.'
'Basak-Modi, Sucharita'
'Ghosh, Shishir'
'Wagner, Christoph'
'Hogarth, Graeme'

_publ_section_title
;
 Synthesis, structure and reactivity with phosphines of Hg(ii)
 ortho-cyano-aminothiophenolate complexes formed via C--S bond cleavage
 and dehydrogenation of 2-aminobenzothiazoles
;
_journal_name_full 'Dalton Transactions'
_journal_paper_doi 10.1039/D2DT00391K
_journal_year 2022
_chemical_formula_moiety 'C43 H38 Hg2 N4 P2 S2'
_chemical_formula_sum 'C43 H38 Hg2 N4 P2 S2'
_chemical_formula_weight 1138.01
_space_group_crystal_system triclinic
_space_group_IT_number 2
_space_group_name_Hall '-P 1'
_space_group_name_H-M_alt 'P -1'
_atom_sites_solution_hydrogens geom
_audit_creation_date 2021-07-20
_audit_creation_method
;
Olex2 1.2
(compiled 2018.05.29 svn.r3508 for OlexSys, GUI svn.r5506)
;
_audit_update_record
;
2021-07-20 deposited with the CCDC.	2022-05-06 downloaded from the CCDC.
;
_cell_angle_alpha 71.447(4)
_cell_angle_beta 83.165(5)
_cell_angle_gamma 64.836(4)
_cell_formula_units_Z 2
_cell_length_a 12.5564(7)
_cell_length_b 13.6816(7)
_cell_length_c 13.8244(8)
_cell_measurement_reflns_used 15585
_cell_measurement_temperature 213
_cell_measurement_theta_max 29.58
_cell_measurement_theta_min 1.55
_cell_volume 2037.4(2)
_computing_cell_refinement
;
X-Area Recipe 1.33.0.0 (STOE, 2015)
;
_computing_data_collection
;
X-Area WinXpose 2.0.22.0 (STOE, 2016)
;
_computing_data_reduction 'STOE X-Area 1.77'
_computing_molecular_graphics 'OLEX2 (Dolomanov et al., 2009)'
_computing_publication_material 'OLEX2 (Dolomanov et al., 2009)'
_computing_structure_refinement 'SHELXL2017/7 (Sheldrick, 2015b)'
_computing_structure_solution 'SHELXT2014/7 (Sheldrick, 2015a)'
_diffrn_ambient_temperature 213
_diffrn_detector 'image plate (34 cm diameter)'
_diffrn_detector_area_resol_mean 6.67
_diffrn_detector_type 'STOE Imaging Plate'
_diffrn_measured_fraction_theta_full 0.985
_diffrn_measured_fraction_theta_max 0.984
_diffrn_measurement_device '2-circle diffractometer'
_diffrn_measurement_device_type IPDS
_diffrn_measurement_method 'rotation method'
_diffrn_radiation_collimation '0.5 mm diameter, monocapillary'
_diffrn_radiation_monochromator 'plane graphite'
_diffrn_radiation_polarisn_norm 0
_diffrn_radiation_type MoK\a
_diffrn_radiation_wavelength 0.71073
_diffrn_reflns_av_R_equivalents 0.0584
_diffrn_reflns_av_unetI/netI 0.0492
_diffrn_reflns_Laue_measured_fraction_full 0.985
_diffrn_reflns_Laue_measured_fraction_max 0.984
_diffrn_reflns_limit_h_max 15
_diffrn_reflns_limit_h_min -16
_diffrn_reflns_limit_k_max 17
_diffrn_reflns_limit_k_min -17
_diffrn_reflns_limit_l_max 17
_diffrn_reflns_limit_l_min -17
_diffrn_reflns_number 16910
_diffrn_reflns_point_group_measured_fraction_full 0.985
_diffrn_reflns_point_group_measured_fraction_max 0.984
_diffrn_reflns_theta_full 25.242
_diffrn_reflns_theta_max 27.000
_diffrn_reflns_theta_min 1.792
_diffrn_source 'sealed X-ray tube, 12 x 0.4 mm long-fine focus'
_diffrn_source_type 'Incoatec I\ms'
_exptl_absorpt_coefficient_mu 7.743
_exptl_absorpt_correction_T_max 0.6078
_exptl_absorpt_correction_T_min 0.3119
_exptl_absorpt_correction_type integration
_exptl_absorpt_process_details '(IPDS Software; Stoe & Cie, 1999)'
_exptl_crystal_colour colourless
_exptl_crystal_colour_primary colourless
_exptl_crystal_density_diffrn 1.855
_exptl_crystal_density_method 'not measured'
_exptl_crystal_description block
_exptl_crystal_F_000 1092
_exptl_crystal_size_max 0.26
_exptl_crystal_size_mid 0.16
_exptl_crystal_size_min 0.11
_refine_diff_density_max 1.960
_refine_diff_density_min -1.400
_refine_diff_density_rms 0.165
_refine_ls_extinction_method none
_refine_ls_goodness_of_fit_ref 1.090
_refine_ls_hydrogen_treatment constr
_refine_ls_matrix_type full
_refine_ls_number_parameters 478
_refine_ls_number_reflns 8755
_refine_ls_number_restraints 0
_refine_ls_restrained_S_all 1.090
_refine_ls_R_factor_all 0.0624
_refine_ls_R_factor_gt 0.0405
_refine_ls_shift/su_max 0.001
_refine_ls_shift/su_mean 0.000
_refine_ls_structure_factor_coef Fsqd
_refine_ls_weighting_details 'w=1/[\s^2^(Fo^2^)+(0.0498P)^2^+3.6536P] where P=(Fo^2^+2Fc^2^)/3'
_refine_ls_weighting_scheme calc
_refine_ls_wR_factor_gt 0.0957
_refine_ls_wR_factor_ref 0.1093
_reflns_Friedel_coverage 0.000
_reflns_number_gt 6584
_reflns_number_total 8755
_reflns_threshold_expression 'I > 2\s(I)'
_cod_data_source_file d2dt00391k2.cif
_cod_data_source_block ipds4387
_cod_database_code 7710239
_shelx_shelxl_version_number 2014/7
_shelx_space_group_comment
;
The symmetry employed for this shelxl refinement is uniquely defined
by the following loop, which should always be used as a source of
symmetry information in preference to the above space-group names.
They are only intended as comments.
;
_shelx_estimated_absorpt_t_max 0.483
_shelx_estimated_absorpt_t_min 0.238
_olex2_refinement_description
;
1. Fixed Uiso
 At 1.2 times of:
  All C(H) groups, All C(H,H) groups, All C(H,H,H) groups
2.a Secondary CH2 refined with riding coordinates:
 C29(H29A,H29B), C30(H30A,H30B), C31(H31A,H31B)
2.b Aromatic/amide H refined with riding coordinates:
 C3(H3), C4(H4), C6(H6), C11(H11), C12(H12), C14(H14), C18(H18), C19(H19),
 C20(H20), C21(H21), C22(H22), C24(H24), C25(H25), C26(H26), C27(H27), C28(H28),
  C33(H33), C34(H34), C35(H35), C36(H36), C37(H37), C39(H39), C40(H40),
 C41(H41), C42(H42), C43(H43)
2.c Idealised Me refined with riding coordinates:
 C8(H8A,H8B,H8C), C16(H16A,H16B,H16C)
;
_olex2_submission_special_instructions 'No special instructions were received'

loop_
_space_group_symop_operation_xyz
'x, y, z'
'-x, -y, -z'

loop_
_atom_site_label
_atom_site_type_symbol
_atom_site_fract_x
_atom_site_fract_y
_atom_site_fract_z
_atom_site_U_iso_or_equiv
_atom_site_adp_type
_atom_site_occupancy
_atom_site_site_symmetry_order
_atom_site_calc_flag
_atom_site_refinement_flags_posn
_atom_site_refinement_flags_adp
_atom_site_refinement_flags_occupancy
_atom_site_disorder_assembly
_atom_site_disorder_group
C1 C 0.6939(7) 0.2889(6) 0.9189(5) 0.0449(16) Uani 1 1 d . . . . .
C2 C 0.7081(7) 0.3601(6) 0.8232(5) 0.0433(16) Uani 1 1 d . . . . .
C3 C 0.7470(7) 0.3131(7) 0.7425(5) 0.0479(17) Uani 1 1 d . . . . .
H3 H 0.7584 0.3590 0.6778 0.058 Uiso 1 1 calc R . . . .
C4 C 0.7692(8) 0.2031(7) 0.7539(6) 0.056(2) Uani 1 1 d . . . . .
H4 H 0.7966 0.1742 0.6973 0.067 Uiso 1 1 calc R . . . .
C5 C 0.7526(8) 0.1329(7) 0.8458(6) 0.0544(19) Uani 1 1 d . . . . .
C6 C 0.7172(7) 0.1769(7) 0.9270(6) 0.0501(18) Uani 1 1 d . . . . .
H6 H 0.7082 0.1290 0.9914 0.060 Uiso 1 1 calc R . . . .
C7 C 0.7076(7) 0.5344(7) 0.7298(5) 0.0499(18) Uani 1 1 d . . . . .
C8 C 0.7796(11) 0.0110(8) 0.8571(9) 0.081(3) Uani 1 1 d . . . . .
H8A H 0.8039 -0.0037 0.7912 0.097 Uiso 1 1 calc R . . . .
H8B H 0.7092 -0.0033 0.8796 0.097 Uiso 1 1 calc R . . . .
H8C H 0.8433 -0.0391 0.9077 0.097 Uiso 1 1 calc R . . . .
C9 C 1.0385(7) 0.2472(5) 0.7061(5) 0.0400(15) Uani 1 1 d . . . . .
C10 C 1.0147(6) 0.2649(6) 0.8029(5) 0.0366(14) Uani 1 1 d . . . . .
C11 C 1.0284(7) 0.1703(6) 0.8872(5) 0.0423(15) Uani 1 1 d . . . . .
H11 H 1.0118 0.1800 0.9532 0.051 Uiso 1 1 calc R . . . .
C12 C 1.0651(7) 0.0641(6) 0.8776(6) 0.0492(18) Uani 1 1 d . . . . .
H12 H 1.0746 0.0019 0.9369 0.059 Uiso 1 1 calc R . . . .
C13 C 1.0886(7) 0.0458(6) 0.7820(6) 0.0456(16) Uani 1 1 d . . . . .
C14 C 1.0761(7) 0.1386(6) 0.6976(5) 0.0438(16) Uani 1 1 d . . . . .
H14 H 1.0938 0.1278 0.6320 0.053 Uiso 1 1 calc R . . . .
C15 C 0.9419(6) 0.3912(6) 0.8990(5) 0.0371(14) Uani 1 1 d . . . . .
C16 C 1.1286(9) -0.0712(7) 0.7719(7) 0.062(2) Uani 1 1 d . . . . .
H16A H 1.1324 -0.1249 0.8396 0.075 Uiso 1 1 calc R . . . .
H16B H 1.2068 -0.0935 0.7416 0.075 Uiso 1 1 calc R . . . .
H16C H 1.0728 -0.0711 0.7281 0.075 Uiso 1 1 calc R . . . .
C17 C 0.6544(6) 0.6748(6) 1.1173(5) 0.0433(16) Uani 1 1 d . . . . .
C18 C 0.5723(7) 0.6413(7) 1.1732(6) 0.0540(19) Uani 1 1 d . . . . .
H18 H 0.5249 0.6208 1.1417 0.065 Uiso 1 1 calc R . . . .
C19 C 0.5565(9) 0.6364(9) 1.2774(6) 0.069(3) Uani 1 1 d . . . . .
H19 H 0.4991 0.6132 1.3161 0.082 Uiso 1 1 calc R . . . .
C20 C 0.6286(8) 0.6670(8) 1.3223(7) 0.064(2) Uani 1 1 d . . . . .
H20 H 0.6187 0.6663 1.3917 0.077 Uiso 1 1 calc R . . . .
C21 C 0.7119(8) 0.6972(8) 1.2660(6) 0.058(2) Uani 1 1 d . . . . .
H21 H 0.7623 0.7141 1.2977 0.070 Uiso 1 1 calc R . . . .
C22 C 0.7253(7) 0.7039(7) 1.1629(6) 0.0489(17) Uani 1 1 d . . . . .
H22 H 0.7820 0.7281 1.1241 0.059 Uiso 1 1 calc R . . . .
C23 C 0.5634(6) 0.8006(6) 0.9043(6) 0.0458(17) Uani 1 1 d . . . . .
C24 C 0.5093(10) 0.8993(8) 0.9292(8) 0.077(3) Uani 1 1 d . . . . .
H24 H 0.5262 0.9019 0.9932 0.093 Uiso 1 1 calc R . . . .
C25 C 0.4300(13) 0.9955(9) 0.8619(10) 0.104(4) Uani 1 1 d . . . . .
H25 H 0.3922 1.0637 0.8800 0.125 Uiso 1 1 calc R . . . .
C26 C 0.4061(11) 0.9922(9) 0.7692(9) 0.088(3) Uani 1 1 d . . . . .
H26 H 0.3537 1.0589 0.7220 0.105 Uiso 1 1 calc R . . . .
C27 C 0.4571(10) 0.8937(9) 0.7445(7) 0.074(3) Uani 1 1 d . . . . .
H27 H 0.4389 0.8916 0.6806 0.088 Uiso 1 1 calc R . . . .
C28 C 0.5355(8) 0.7966(8) 0.8116(6) 0.060(2) Uani 1 1 d . . . . .
H28 H 0.5700 0.7277 0.7945 0.072 Uiso 1 1 calc R . . . .
C29 C 0.8129(6) 0.6815(6) 0.9474(5) 0.0389(14) Uani 1 1 d . . . . .
H29A H 0.8129 0.7494 0.9586 0.047 Uiso 1 1 calc R . . . .
H29B H 0.8768 0.6143 0.9904 0.047 Uiso 1 1 calc R . . . .
C30 C 0.8378(7) 0.6870(6) 0.8336(5) 0.0432(15) Uani 1 1 d . . . . .
H30A H 0.8250 0.6263 0.8193 0.052 Uiso 1 1 calc R . . . .
H30B H 0.7827 0.7607 0.7897 0.052 Uiso 1 1 calc R . . . .
C31 C 0.9627(6) 0.6733(6) 0.8094(5) 0.0394(15) Uani 1 1 d . . . . .
H31A H 1.0173 0.6020 0.8566 0.047 Uiso 1 1 calc R . . . .
H31B H 0.9738 0.7366 0.8198 0.047 Uiso 1 1 calc R . . . .
C32 C 0.8982(7) 0.8081(6) 0.6032(5) 0.0414(15) Uani 1 1 d . . . . .
C33 C 0.7898(7) 0.8225(7) 0.5691(6) 0.0529(19) Uani 1 1 d . . . . .
H33 H 0.7736 0.7586 0.5773 0.063 Uiso 1 1 calc R . . . .
C34 C 0.7067(9) 0.9306(8) 0.5234(7) 0.067(2) Uani 1 1 d . . . . .
H34 H 0.6331 0.9408 0.5007 0.080 Uiso 1 1 calc R . . . .
C35 C 0.7306(9) 1.0228(8) 0.5109(7) 0.069(3) Uani 1 1 d . . . . .
H35 H 0.6728 1.0965 0.4802 0.083 Uiso 1 1 calc R . . . .
C36 C 0.8366(9) 1.0101(7) 0.5418(7) 0.066(2) Uani 1 1 d . . . . .
H36 H 0.8526 1.0747 0.5309 0.079 Uiso 1 1 calc R . . . .
C37 C 0.9206(8) 0.9029(6) 0.5893(6) 0.0531(19) Uani 1 1 d . . . . .
H37 H 0.9933 0.8943 0.6123 0.064 Uiso 1 1 calc R . . . .
C38 C 1.1467(7) 0.6635(6) 0.6560(5) 0.0426(16) Uani 1 1 d . . . . .
C39 C 1.2125(7) 0.6608(7) 0.7313(5) 0.0465(16) Uani 1 1 d . . . . .
H39 H 1.1812 0.6608 0.7973 0.056 Uiso 1 1 calc R . . . .
C40 C 1.3246(8) 0.6580(8) 0.7096(6) 0.058(2) Uani 1 1 d . . . . .
H40 H 1.3695 0.6571 0.7608 0.070 Uiso 1 1 calc R . . . .
C41 C 1.3710(8) 0.6566(8) 0.6144(7) 0.059(2) Uani 1 1 d . . . . .
H41 H 1.4474 0.6551 0.5999 0.071 Uiso 1 1 calc R . . . .
C42 C 1.3059(8) 0.6574(8) 0.5398(6) 0.062(2) Uani 1 1 d . . . . .
H42 H 1.3384 0.6552 0.4744 0.075 Uiso 1 1 calc R . . . .
C43 C 1.1941(8) 0.6612(7) 0.5598(6) 0.0530(19) Uani 1 1 d . . . . .
H43 H 1.1495 0.6624 0.5082 0.064 Uiso 1 1 calc R . . . .
N1 N 0.6809(6) 0.4739(5) 0.8133(4) 0.0432(13) Uani 1 1 d . . . . .
N2 N 0.7316(7) 0.5941(6) 0.6551(5) 0.0608(18) Uani 1 1 d . . . . .
N3 N 0.9789(6) 0.3726(5) 0.8118(4) 0.0427(13) Uani 1 1 d . . . . .
N4 N 0.9056(6) 0.4160(5) 0.9728(4) 0.0470(14) Uani 1 1 d . . . . .
S1 S 0.64016(18) 0.33612(16) 1.02764(14) 0.0459(4) Uani 1 1 d . . . . .
S2 S 1.0237(2) 0.35830(16) 0.59134(13) 0.0507(5) Uani 1 1 d . . . . .
P1 P 0.67271(16) 0.67363(15) 0.98649(13) 0.0385(4) Uani 1 1 d . . . . .
P2 P 0.99771(17) 0.67054(15) 0.67855(12) 0.0377(4) Uani 1 1 d . . . . .
Hg1 Hg 0.66575(3) 0.50746(2) 0.97157(2) 0.04393(9) Uani 1 1 d . . . . .
Hg2 Hg 0.97975(3) 0.51111(2) 0.65668(2) 0.04353(9) Uani 1 1 d . . . . .

loop_
_atom_site_aniso_label
_atom_site_aniso_U_11
_atom_site_aniso_U_22
_atom_site_aniso_U_33
_atom_site_aniso_U_23
_atom_site_aniso_U_13
_atom_site_aniso_U_12
C1 0.041(4) 0.052(4) 0.039(4) -0.006(3) -0.007(3) -0.021(3)
C2 0.048(4) 0.040(4) 0.044(4) -0.007(3) -0.003(3) -0.023(3)
C3 0.061(5) 0.050(4) 0.036(4) -0.007(3) -0.001(3) -0.030(4)
C4 0.062(5) 0.059(5) 0.051(4) -0.020(4) 0.000(4) -0.026(4)
C5 0.058(5) 0.049(4) 0.059(5) -0.019(4) -0.003(4) -0.022(4)
C6 0.044(4) 0.049(4) 0.052(4) -0.007(3) -0.003(3) -0.020(4)
C7 0.061(5) 0.051(4) 0.038(4) -0.004(3) -0.006(3) -0.029(4)
C8 0.111(9) 0.055(5) 0.088(7) -0.024(5) 0.004(6) -0.043(6)
C9 0.052(4) 0.032(3) 0.035(3) -0.003(3) -0.005(3) -0.020(3)
C10 0.036(4) 0.037(3) 0.034(3) -0.005(3) -0.002(3) -0.015(3)
C11 0.050(4) 0.040(3) 0.030(3) -0.001(3) 0.001(3) -0.019(3)
C12 0.054(5) 0.041(4) 0.042(4) 0.001(3) 0.000(3) -0.018(3)
C13 0.047(4) 0.033(3) 0.049(4) -0.007(3) -0.005(3) -0.010(3)
C14 0.052(4) 0.040(3) 0.038(4) -0.008(3) -0.004(3) -0.018(3)
C15 0.041(4) 0.039(3) 0.025(3) -0.003(3) -0.003(3) -0.013(3)
C16 0.084(7) 0.039(4) 0.060(5) -0.009(4) 0.000(4) -0.026(4)
C17 0.038(4) 0.045(4) 0.036(3) -0.007(3) -0.001(3) -0.009(3)
C18 0.045(5) 0.069(5) 0.049(4) -0.019(4) 0.006(3) -0.024(4)
C19 0.064(6) 0.096(7) 0.043(4) -0.013(5) 0.010(4) -0.038(6)
C20 0.059(6) 0.075(6) 0.048(5) -0.024(4) 0.003(4) -0.016(5)
C21 0.062(6) 0.071(5) 0.047(4) -0.024(4) -0.003(4) -0.026(5)
C22 0.046(4) 0.060(5) 0.046(4) -0.017(3) 0.001(3) -0.025(4)
C23 0.035(4) 0.047(4) 0.045(4) 0.000(3) -0.005(3) -0.016(3)
C24 0.092(8) 0.052(5) 0.064(6) -0.015(4) -0.026(5) -0.003(5)
C25 0.123(11) 0.053(6) 0.092(8) -0.020(6) -0.035(8) 0.014(6)
C26 0.090(8) 0.058(6) 0.081(7) 0.011(5) -0.038(6) -0.012(6)
C27 0.082(7) 0.071(6) 0.056(5) 0.004(5) -0.025(5) -0.031(6)
C28 0.061(6) 0.059(5) 0.054(5) -0.010(4) -0.013(4) -0.021(4)
C29 0.042(4) 0.041(3) 0.034(3) -0.011(3) 0.003(3) -0.019(3)
C30 0.046(4) 0.046(4) 0.036(3) -0.008(3) 0.001(3) -0.021(3)
C31 0.053(4) 0.041(3) 0.025(3) -0.004(3) 0.000(3) -0.024(3)
C32 0.051(4) 0.038(3) 0.033(3) -0.006(3) 0.002(3) -0.020(3)
C33 0.058(5) 0.047(4) 0.050(4) 0.001(3) -0.005(4) -0.028(4)
C34 0.059(6) 0.066(6) 0.057(5) 0.005(4) -0.008(4) -0.023(5)
C35 0.076(7) 0.049(5) 0.059(5) 0.002(4) -0.002(5) -0.017(5)
C36 0.081(7) 0.039(4) 0.072(6) -0.010(4) 0.001(5) -0.024(4)
C37 0.065(5) 0.042(4) 0.052(4) -0.013(3) -0.004(4) -0.022(4)
C38 0.057(5) 0.041(3) 0.032(3) -0.008(3) 0.003(3) -0.024(3)
C39 0.043(4) 0.056(4) 0.040(4) -0.014(3) 0.003(3) -0.020(4)
C40 0.047(5) 0.072(6) 0.053(5) -0.017(4) -0.004(4) -0.021(4)
C41 0.049(5) 0.063(5) 0.062(5) -0.013(4) 0.002(4) -0.023(4)
C42 0.057(5) 0.085(6) 0.039(4) -0.017(4) 0.012(4) -0.029(5)
C43 0.063(5) 0.067(5) 0.033(4) -0.011(3) 0.003(3) -0.035(4)
N1 0.053(4) 0.043(3) 0.038(3) -0.008(2) -0.001(3) -0.026(3)
N2 0.089(6) 0.055(4) 0.048(4) -0.012(3) 0.004(3) -0.043(4)
N3 0.052(4) 0.043(3) 0.032(3) -0.008(2) 0.001(2) -0.020(3)
N4 0.052(4) 0.051(4) 0.033(3) -0.009(3) -0.006(3) -0.017(3)
S1 0.0526(11) 0.0443(9) 0.0406(9) -0.0059(7) 0.0042(8) -0.0255(9)
S2 0.0848(15) 0.0407(9) 0.0273(8) -0.0055(7) -0.0027(8) -0.0288(10)
P1 0.0371(10) 0.0396(9) 0.0357(9) -0.0070(7) -0.0019(7) -0.0153(8)
P2 0.0475(11) 0.0367(8) 0.0282(8) -0.0049(7) -0.0011(7) -0.0195(8)
Hg1 0.05017(18) 0.04426(16) 0.04074(16) -0.00875(12) -0.00210(12) -0.02458(14)
Hg2 0.0627(2) 0.03723(14) 0.03125(14) -0.00528(10) -0.00196(12) -0.02393(14)

loop_
_atom_type_symbol
_atom_type_description
_atom_type_scat_dispersion_real
_atom_type_scat_dispersion_imag
_atom_type_scat_source
C C 0.0033 0.0016 'International Tables Vol C Tables 4.2.6.8 and 6.1.1.4'
H H 0.0000 0.0000 'International Tables Vol C Tables 4.2.6.8 and 6.1.1.4'
Hg Hg -2.3894 9.2266 'International Tables Vol C Tables 4.2.6.8 and 6.1.1.4'
N N 0.0061 0.0033 'International Tables Vol C Tables 4.2.6.8 and 6.1.1.4'
P P 0.1023 0.0942 'International Tables Vol C Tables 4.2.6.8 and 6.1.1.4'
S S 0.1246 0.1234 'International Tables Vol C Tables 4.2.6.8 and 6.1.1.4'

loop_
_geom_angle_atom_site_label_1
_geom_angle_atom_site_label_2
_geom_angle_atom_site_label_3
_geom_angle
_geom_angle_site_symmetry_1
_geom_angle_site_symmetry_3
_geom_angle_publ_flag
C2 C1 S1 123.3(6) . . ?
C6 C1 C2 118.6(7) . . ?
C6 C1 S1 118.0(6) . . ?
C3 C2 C1 117.5(7) . . ?
C3 C2 N1 123.5(6) . . ?
N1 C2 C1 119.0(7) . . ?
C2 C3 H3 119.0 . . ?
C4 C3 C2 122.0(7) . . ?
C4 C3 H3 119.0 . . ?
C3 C4 H4 119.3 . . ?
C3 C4 C5 121.5(8) . . ?
C5 C4 H4 119.3 . . ?
C4 C5 C8 120.6(8) . . ?
C6 C5 C4 117.3(7) . . ?
C6 C5 C8 122.0(8) . . ?
C1 C6 H6 118.5 . . ?
C5 C6 C1 123.1(7) . . ?
C5 C6 H6 118.5 . . ?
N2 C7 N1 176.7(9) . . ?
C5 C8 H8A 109.5 . . ?
C5 C8 H8B 109.5 . . ?
C5 C8 H8C 109.5 . . ?
H8A C8 H8B 109.5 . . ?
H8A C8 H8C 109.5 . . ?
H8B C8 H8C 109.5 . . ?
C10 C9 S2 122.9(5) . . ?
C14 C9 C10 120.0(6) . . ?
C14 C9 S2 117.1(5) . . ?
C11 C10 C9 117.2(6) . . ?
N3 C10 C9 120.2(6) . . ?
N3 C10 C11 122.6(6) . . ?
C10 C11 H11 118.9 . . ?
C12 C11 C10 122.1(7) . . ?
C12 C11 H11 118.9 . . ?
C11 C12 H12 119.5 . . ?
C11 C12 C13 121.1(6) . . ?
C13 C12 H12 119.5 . . ?
C12 C13 C16 120.8(7) . . ?
C14 C13 C12 117.6(7) . . ?
C14 C13 C16 121.6(7) . . ?
C9 C14 H14 119.0 . . ?
C13 C14 C9 122.0(7) . . ?
C13 C14 H14 119.0 . . ?
N4 C15 N3 175.1(8) . . ?
C13 C16 H16A 109.5 . . ?
C13 C16 H16B 109.5 . . ?
C13 C16 H16C 109.5 . . ?
H16A C16 H16B 109.5 . . ?
H16A C16 H16C 109.5 . . ?
H16B C16 H16C 109.5 . . ?
C18 C17 C22 120.0(7) . . ?
C18 C17 P1 118.3(6) . . ?
C22 C17 P1 121.6(6) . . ?
C17 C18 H18 119.5 . . ?
C17 C18 C19 121.1(8) . . ?
C19 C18 H18 119.5 . . ?
C18 C19 H19 120.9 . . ?
C18 C19 C20 118.2(8) . . ?
C20 C19 H19 120.9 . . ?
C19 C20 H20 120.1 . . ?
C21 C20 C19 119.8(8) . . ?
C21 C20 H20 120.1 . . ?
C20 C21 H21 119.2 . . ?
C20 C21 C22 121.6(8) . . ?
C22 C21 H21 119.2 . . ?
C17 C22 C21 119.3(7) . . ?
C17 C22 H22 120.4 . . ?
C21 C22 H22 120.4 . . ?
C24 C23 C28 119.3(7) . . ?
C24 C23 P1 122.7(6) . . ?
C28 C23 P1 118.0(6) . . ?
C23 C24 H24 119.7 . . ?
C23 C24 C25 120.6(9) . . ?
C25 C24 H24 119.7 . . ?
C24 C25 H25 120.1 . . ?
C26 C25 C24 119.9(10) . . ?
C26 C25 H25 120.1 . . ?
C25 C26 H26 119.9 . . ?
C27 C26 C25 120.2(9) . . ?
C27 C26 H26 119.9 . . ?
C26 C27 H27 119.8 . . ?
C26 C27 C28 120.5(9) . . ?
C28 C27 H27 119.8 . . ?
C23 C28 H28 120.2 . . ?
C27 C28 C23 119.6(9) . . ?
C27 C28 H28 120.2 . . ?
H29A C29 H29B 107.9 . . ?
C30 C29 H29A 109.2 . . ?
C30 C29 H29B 109.2 . . ?
C30 C29 P1 112.2(5) . . ?
P1 C29 H29A 109.2 . . ?
P1 C29 H29B 109.2 . . ?
C29 C30 H30A 109.6 . . ?
C29 C30 H30B 109.6 . . ?
H30A C30 H30B 108.1 . . ?
C31 C30 C29 110.3(6) . . ?
C31 C30 H30A 109.6 . . ?
C31 C30 H30B 109.6 . . ?
C30 C31 H31A 109.3 . . ?
C30 C31 H31B 109.3 . . ?
C30 C31 P2 111.4(5) . . ?
H31A C31 H31B 108.0 . . ?
P2 C31 H31A 109.3 . . ?
P2 C31 H31B 109.3 . . ?
C33 C32 P2 119.8(5) . . ?
C37 C32 C33 119.2(7) . . ?
C37 C32 P2 120.5(6) . . ?
C32 C33 H33 120.2 . . ?
C34 C33 C32 119.7(8) . . ?
C34 C33 H33 120.2 . . ?
C33 C34 H34 120.0 . . ?
C35 C34 C33 120.1(9) . . ?
C35 C34 H34 120.0 . . ?
C34 C35 H35 119.5 . . ?
C36 C35 C34 121.0(9) . . ?
C36 C35 H35 119.5 . . ?
C35 C36 H36 120.0 . . ?
C35 C36 C37 120.0(9) . . ?
C37 C36 H36 120.0 . . ?
C32 C37 H37 120.0 . . ?
C36 C37 C32 120.0(8) . . ?
C36 C37 H37 120.0 . . ?
C39 C38 C43 119.8(7) . . ?
C39 C38 P2 121.9(5) . . ?
C43 C38 P2 118.3(6) . . ?
C38 C39 H39 120.2 . . ?
C38 C39 C40 119.7(7) . . ?
C40 C39 H39 120.2 . . ?
C39 C40 H40 119.8 . . ?
C41 C40 C39 120.4(8) . . ?
C41 C40 H40 119.8 . . ?
C40 C41 H41 120.1 . . ?
C40 C41 C42 119.9(8) . . ?
C42 C41 H41 120.1 . . ?
C41 C42 H42 119.8 . . ?
C43 C42 C41 120.4(7) . . ?
C43 C42 H42 119.8 . . ?
C38 C43 H43 120.1 . . ?
C42 C43 C38 119.8(7) . . ?
C42 C43 H43 120.1 . . ?
C2 N1 Hg1 112.6(4) . . ?
C7 N1 C2 118.5(7) . . ?
C7 N1 Hg1 124.0(5) . . ?
C10 N3 Hg2 114.2(4) . . ?
C15 N3 C10 119.8(6) . . ?
C15 N3 Hg2 125.9(5) . . ?
C1 S1 Hg1 98.6(2) . . ?
C9 S2 Hg2 100.9(2) . . ?
C17 P1 C23 110.9(4) . . ?
C17 P1 C29 106.4(3) . . ?
C17 P1 Hg1 110.3(2) . . ?
C23 P1 C29 105.2(3) . . ?
C23 P1 Hg1 111.4(3) . . ?
C29 P1 Hg1 112.3(2) . . ?
C31 P2 C38 107.2(3) . . ?
C31 P2 Hg2 108.9(2) . . ?
C32 P2 C31 103.8(3) . . ?
C32 P2 C38 107.4(3) . . ?
C32 P2 Hg2 116.3(2) . . ?
C38 P2 Hg2 112.5(2) . . ?
N1 Hg1 S1 81.61(15) . . ?
N1 Hg1 P1 121.72(14) . . ?
S1 Hg1 P1 156.51(6) . . ?
N3 Hg2 P2 114.02(14) . . ?
S2 Hg2 N3 81.36(15) . . ?
S2 Hg2 P2 157.20(7) . . ?

loop_
_geom_bond_atom_site_label_1
_geom_bond_atom_site_label_2
_geom_bond_distance
_geom_bond_site_symmetry_2
_geom_bond_publ_flag
C1 C2 1.415(10) . ?
C1 C6 1.401(11) . ?
C1 S1 1.772(8) . ?
C2 C3 1.399(10) . ?
C2 N1 1.408(9) . ?
C3 H3 0.9500 . ?
C3 C4 1.368(11) . ?
C4 H4 0.9500 . ?
C4 C5 1.382(11) . ?
C5 C6 1.379(11) . ?
C5 C8 1.513(12) . ?
C6 H6 0.9500 . ?
C7 N1 1.291(9) . ?
C7 N2 1.192(9) . ?
C8 H8A 0.9800 . ?
C8 H8B 0.9800 . ?
C8 H8C 0.9800 . ?
C9 C10 1.410(9) . ?
C9 C14 1.394(9) . ?
C9 S2 1.777(6) . ?
C10 C11 1.401(9) . ?
C10 N3 1.390(9) . ?
C11 H11 0.9500 . ?
C11 C12 1.371(10) . ?
C12 H12 0.9500 . ?
C12 C13 1.396(10) . ?
C13 C14 1.390(9) . ?
C13 C16 1.508(10) . ?
C14 H14 0.9500 . ?
C15 N3 1.301(8) . ?
C15 N4 1.158(9) . ?
C16 H16A 0.9800 . ?
C16 H16B 0.9800 . ?
C16 H16C 0.9800 . ?
C17 C18 1.363(10) . ?
C17 C22 1.393(10) . ?
C17 P1 1.800(7) . ?
C18 H18 0.9500 . ?
C18 C19 1.414(11) . ?
C19 H19 0.9500 . ?
C19 C20 1.415(13) . ?
C20 H20 0.9500 . ?
C20 C21 1.356(12) . ?
C21 H21 0.9500 . ?
C21 C22 1.394(10) . ?
C22 H22 0.9500 . ?
C23 C24 1.365(12) . ?
C23 C28 1.390(11) . ?
C23 P1 1.811(7) . ?
C24 H24 0.9500 . ?
C24 C25 1.384(13) . ?
C25 H25 0.9500 . ?
C25 C26 1.369(16) . ?
C26 H26 0.9500 . ?
C26 C27 1.360(16) . ?
C27 H27 0.9500 . ?
C27 C28 1.384(12) . ?
C28 H28 0.9500 . ?
C29 H29A 0.9900 . ?
C29 H29B 0.9900 . ?
C29 C30 1.551(9) . ?
C29 P1 1.817(7) . ?
C30 H30A 0.9900 . ?
C30 H30B 0.9900 . ?
C30 C31 1.506(10) . ?
C31 H31A 0.9900 . ?
C31 H31B 0.9900 . ?
C31 P2 1.818(6) . ?
C32 C33 1.407(11) . ?
C32 C37 1.391(10) . ?
C32 P2 1.803(7) . ?
C33 H33 0.9500 . ?
C33 C34 1.387(12) . ?
C34 H34 0.9500 . ?
C34 C35 1.371(13) . ?
C35 H35 0.9500 . ?
C35 C36 1.370(14) . ?
C36 H36 0.9500 . ?
C36 C37 1.390(12) . ?
C37 H37 0.9500 . ?
C38 C39 1.386(10) . ?
C38 C43 1.396(10) . ?
C38 P2 1.825(8) . ?
C39 H39 0.9500 . ?
C39 C40 1.391(11) . ?
C40 H40 0.9500 . ?
C40 C41 1.377(12) . ?
C41 H41 0.9500 . ?
C41 C42 1.385(12) . ?
C42 H42 0.9500 . ?
C42 C43 1.380(12) . ?
C43 H43 0.9500 . ?
N1 Hg1 2.345(6) . ?
N3 Hg2 2.370(5) . ?
S1 Hg1 2.3715(18) . ?
S2 Hg2 2.3651(18) . ?
P1 Hg1 2.3855(18) . ?
P2 Hg2 2.3987(17) . ?

loop_
_geom_torsion_atom_site_label_1
_geom_torsion_atom_site_label_2
_geom_torsion_atom_site_label_3
_geom_torsion_atom_site_label_4
_geom_torsion
_geom_torsion_site_symmetry_1
_geom_torsion_site_symmetry_2
_geom_torsion_site_symmetry_3
_geom_torsion_site_symmetry_4
_geom_torsion_publ_flag
C1 C2 C3 C4 1.0(12) . . . . ?
C1 C2 N1 C7 171.6(7) . . . . ?
C1 C2 N1 Hg1 15.7(8) . . . . ?
C2 C1 C6 C5 -0.4(12) . . . . ?
C2 C1 S1 Hg1 -16.3(7) . . . . ?
C2 C3 C4 C5 0.9(13) . . . . ?
C3 C2 N1 C7 -9.5(11) . . . . ?
C3 C2 N1 Hg1 -165.5(6) . . . . ?
C3 C4 C5 C6 -2.5(13) . . . . ?
C3 C4 C5 C8 -179.0(9) . . . . ?
C4 C5 C6 C1 2.3(12) . . . . ?
C6 C1 C2 C3 -1.2(11) . . . . ?
C6 C1 C2 N1 177.8(7) . . . . ?
C6 C1 S1 Hg1 167.3(6) . . . . ?
C8 C5 C6 C1 178.7(9) . . . . ?
C9 C10 C11 C12 1.0(11) . . . . ?
C9 C10 N3 C15 170.7(7) . . . . ?
C9 C10 N3 Hg2 -5.2(8) . . . . ?
C10 C9 C14 C13 1.7(11) . . . . ?
C10 C9 S2 Hg2 5.5(6) . . . . ?
C10 C11 C12 C13 -1.1(12) . . . . ?
C11 C10 N3 C15 -9.0(10) . . . . ?
C11 C10 N3 Hg2 175.1(5) . . . . ?
C11 C12 C13 C14 1.4(12) . . . . ?
C11 C12 C13 C16 -179.9(8) . . . . ?
C12 C13 C14 C9 -1.7(11) . . . . ?
C14 C9 C10 C11 -1.3(10) . . . . ?
C14 C9 C10 N3 179.0(7) . . . . ?
C14 C9 S2 Hg2 -174.1(5) . . . . ?
C16 C13 C14 C9 179.6(8) . . . . ?
C17 C18 C19 C20 -0.2(14) . . . . ?
C18 C17 C22 C21 0.7(12) . . . . ?
C18 C17 P1 C23 82.4(7) . . . . ?
C18 C17 P1 C29 -163.7(6) . . . . ?
C18 C17 P1 Hg1 -41.6(7) . . . . ?
C18 C19 C20 C21 -1.6(15) . . . . ?
C19 C20 C21 C22 2.9(15) . . . . ?
C20 C21 C22 C17 -2.5(13) . . . . ?
C22 C17 C18 C19 0.6(13) . . . . ?
C22 C17 P1 C23 -100.5(7) . . . . ?
C22 C17 P1 C29 13.4(7) . . . . ?
C22 C17 P1 Hg1 135.5(6) . . . . ?
C23 C24 C25 C26 -1(2) . . . . ?
C24 C23 C28 C27 2.6(14) . . . . ?
C24 C23 P1 C17 24.4(9) . . . . ?
C24 C23 P1 C29 -90.3(8) . . . . ?
C24 C23 P1 Hg1 147.7(8) . . . . ?
C24 C25 C26 C27 2(2) . . . . ?
C25 C26 C27 C28 -1.4(19) . . . . ?
C26 C27 C28 C23 -1.0(16) . . . . ?
C28 C23 C24 C25 -1.9(17) . . . . ?
C28 C23 P1 C17 -156.5(6) . . . . ?
C28 C23 P1 C29 88.8(7) . . . . ?
C28 C23 P1 Hg1 -33.2(7) . . . . ?
C29 C30 C31 P2 176.4(5) . . . . ?
C30 C29 P1 C17 -177.3(5) . . . . ?
C30 C29 P1 C23 -59.5(6) . . . . ?
C30 C29 P1 Hg1 61.9(5) . . . . ?
C30 C31 P2 C32 62.7(6) . . . . ?
C30 C31 P2 C38 176.2(5) . . . . ?
C30 C31 P2 Hg2 -61.8(5) . . . . ?
C32 C33 C34 C35 0.5(14) . . . . ?
C33 C32 C37 C36 -0.3(12) . . . . ?
C33 C32 P2 C31 -94.4(6) . . . . ?
C33 C32 P2 C38 152.3(6) . . . . ?
C33 C32 P2 Hg2 25.2(7) . . . . ?
C33 C34 C35 C36 0.7(15) . . . . ?
C34 C35 C36 C37 -1.8(15) . . . . ?
C35 C36 C37 C32 1.5(14) . . . . ?
C37 C32 C33 C34 -0.8(12) . . . . ?
C37 C32 P2 C31 77.5(7) . . . . ?
C37 C32 P2 C38 -35.9(7) . . . . ?
C37 C32 P2 Hg2 -163.0(5) . . . . ?
C38 C39 C40 C41 -0.8(13) . . . . ?
C39 C38 C43 C42 -0.6(12) . . . . ?
C39 C38 P2 C31 0.2(7) . . . . ?
C39 C38 P2 C32 111.2(6) . . . . ?
C39 C38 P2 Hg2 -119.6(6) . . . . ?
C39 C40 C41 C42 -0.3(14) . . . . ?
C40 C41 C42 C43 1.0(15) . . . . ?
C41 C42 C43 C38 -0.5(14) . . . . ?
C43 C38 C39 C40 1.2(12) . . . . ?
C43 C38 P2 C31 -179.6(6) . . . . ?
C43 C38 P2 C32 -68.6(7) . . . . ?
C43 C38 P2 Hg2 60.7(7) . . . . ?
N1 C2 C3 C4 -177.9(8) . . . . ?
N3 C10 C11 C12 -179.3(7) . . . . ?
S1 C1 C2 C3 -177.5(6) . . . . ?
S1 C1 C2 N1 1.4(10) . . . . ?
S1 C1 C6 C5 176.1(6) . . . . ?
S2 C9 C10 C11 179.2(6) . . . . ?
S2 C9 C10 N3 -0.5(10) . . . . ?
S2 C9 C14 C13 -178.8(6) . . . . ?
P1 C17 C18 C19 177.8(7) . . . . ?
P1 C17 C22 C21 -176.4(6) . . . . ?
P1 C23 C24 C25 177.2(10) . . . . ?
P1 C23 C28 C27 -176.5(7) . . . . ?
P1 C29 C30 C31 -170.3(5) . . . . ?
P2 C32 C33 C34 171.2(7) . . . . ?
P2 C32 C37 C36 -172.1(7) . . . . ?
P2 C38 C39 C40 -178.5(6) . . . . ?
P2 C38 C43 C42 179.2(7) . . . . ?
